data_4035429
loop_
_publ_author_name
'Zhu, Haiyong'
'Chen, Chao'
'Li, Dan'
'Wang, Pengxin'
'Wang, Yuan'
'Bai, Lutao'
'Yang, Dongxu'
'Wang, Linqing'

_publ_section_title
;
 Direct Synthesis of a Dioxabenzobicyclo[3.2.1]octane Core from
 Salicylaldehydes.
;
_journal_issue 20
_journal_name_full 'The Journal of organic chemistry'
_journal_page_first 12897
_journal_page_last 12902
_journal_paper_doi 10.1021/acs.joc.8b01873
_journal_volume 83
_journal_year 2018
_chemical_formula_moiety 'C17 H16 O2'
_chemical_formula_sum 'C17 H16 O2'
_chemical_formula_weight 252.30
_space_group_crystal_system monoclinic
_space_group_IT_number 14
_space_group_name_Hall '-P 2ybc'
_space_group_name_H-M_alt 'P 1 21/c 1'
_atom_sites_solution_hydrogens geom
_atom_sites_solution_primary direct
_atom_sites_solution_secondary difmap
_audit_creation_date 2018-07-18
_audit_creation_method
;
Olex2 1.2
(compiled 2017.03.28 svn.r3405 for OlexSys, GUI svn.r5337)
;
_cell_angle_alpha 90.00
_cell_angle_beta 109.792(3)
_cell_angle_gamma 90.00
_cell_formula_units_Z 4
_cell_length_a 14.1406(3)
_cell_length_b 9.58175(18)
_cell_length_c 10.1251(2)
_cell_measurement_reflns_used 4166
_cell_measurement_temperature 293(2)
_cell_measurement_theta_max 69.8900
_cell_measurement_theta_min 4.6190
_cell_volume 1290.83(5)
_computing_cell_refinement
;
CrysAlisPro, Agilent Technologies,
Version 1.171.36.28 (release 01-02-2013 CrysAlis171 .NET)
(compiled Feb  1 2013,16:14:44)
;
_computing_data_collection
;
CrysAlisPro, Agilent Technologies,
Version 1.171.36.28 (release 01-02-2013 CrysAlis171 .NET)
(compiled Feb  1 2013,16:14:44)
;
_computing_data_reduction
;
CrysAlisPro, Agilent Technologies,
Version 1.171.36.28 (release 01-02-2013 CrysAlis171 .NET)
(compiled Feb  1 2013,16:14:44)
;
_computing_molecular_graphics 'Olex2 (Dolomanov et al., 2009)'
_computing_publication_material 'Olex2 (Dolomanov et al., 2009)'
_computing_structure_refinement 'ShelXL (Sheldrick, 2015)'
_computing_structure_solution 'ShelXS (Sheldrick, 2008)'
_diffrn_ambient_temperature 293(2)
_diffrn_detector_area_resol_mean 16.0733
_diffrn_measured_fraction_theta_full 0.975
_diffrn_measured_fraction_theta_max 0.975
_diffrn_measurement_details
;
#__ type_ start__ end____ width___ exp.time_
  1 omega   35.00   60.00   1.0000    1.0000
omega____ theta____ kappa____ phi______ frames
    -       -8.5000   38.0000  150.0000 25

#__ type_ start__ end____ width___ exp.time_
  2 omega  -31.00   36.00   1.0000    1.0000
omega____ theta____ kappa____ phi______ frames
    -       -8.5000   50.0000  -30.0000 67

#__ type_ start__ end____ width___ exp.time_
  3 omega   30.00   55.00   1.0000    1.0000
omega____ theta____ kappa____ phi______ frames
    -       -8.5000   57.0000 -180.0000 25

#__ type_ start__ end____ width___ exp.time_
  4 omega  -77.00  -51.00   1.0000    1.0000
omega____ theta____ kappa____ phi______ frames
    -       -8.5000  178.0000   30.0000 26

#__ type_ start__ end____ width___ exp.time_
  5 omega  -24.00   24.00   1.0000    1.0000
omega____ theta____ kappa____ phi______ frames
    -       -8.5000   38.0000  150.0000 48

#__ type_ start__ end____ width___ exp.time_
  6 omega   36.00  116.00   1.0000    1.0000
omega____ theta____ kappa____ phi______ frames
    -       54.0000   57.0000  150.0000 80

#__ type_ start__ end____ width___ exp.time_
  7 omega   86.00  112.00   1.0000    1.0000
omega____ theta____ kappa____ phi______ frames
    -       54.0000  155.0000  -90.0000 26

#__ type_ start__ end____ width___ exp.time_
  8 omega   27.00  101.00   1.0000    1.0000
omega____ theta____ kappa____ phi______ frames
    -       54.0000   38.0000  -60.0000 74

#__ type_ start__ end____ width___ exp.time_
  9 omega   78.00  110.00   1.0000    1.0000
omega____ theta____ kappa____ phi______ frames
    -       54.0000 -125.0000  -60.0000 32

#__ type_ start__ end____ width___ exp.time_
 10 omega  -16.00   67.00   1.0000    1.0000
omega____ theta____ kappa____ phi______ frames
    -       54.0000  -77.0000 -120.0000 83

#__ type_ start__ end____ width___ exp.time_
 11 omega   43.00  148.00   1.0000    1.0000
omega____ theta____ kappa____ phi______ frames
    -      108.0000   12.0000    0.0000 105

#__ type_ start__ end____ width___ exp.time_
 12 omega   35.00  146.00   1.0000    1.0000
omega____ theta____ kappa____ phi______ frames
    -      108.0000  -91.0000 -150.0000 111

#__ type_ start__ end____ width___ exp.time_
 13 omega  152.00  178.00   1.0000    1.0000
omega____ theta____ kappa____ phi______ frames
    -      108.0000   12.0000    0.0000 26

#__ type_ start__ end____ width___ exp.time_
 14 omega   60.00   86.00   1.0000    1.0000
omega____ theta____ kappa____ phi______ frames
    -      108.0000  -25.0000  -90.0000 26

#__ type_ start__ end____ width___ exp.time_
 15 omega   37.00   78.00   1.0000    1.0000
omega____ theta____ kappa____ phi______ frames
    -      108.0000  -38.0000  -30.0000 41

#__ type_ start__ end____ width___ exp.time_
 16 omega  127.00  162.00   1.0000    1.0000
omega____ theta____ kappa____ phi______ frames
    -      108.0000  111.0000  120.0000 35

#__ type_ start__ end____ width___ exp.time_
 17 omega   79.00  115.00   1.0000    1.0000
omega____ theta____ kappa____ phi______ frames
    -      108.0000 -111.0000  150.0000 36

#__ type_ start__ end____ width___ exp.time_
 18 omega  146.00  171.00   1.0000    1.0000
omega____ theta____ kappa____ phi______ frames
    -      108.0000   63.0000 -120.0000 25

#__ type_ start__ end____ width___ exp.time_
 19 omega   92.00  120.00   1.0000    1.0000
omega____ theta____ kappa____ phi______ frames
    -      108.0000   63.0000 -120.0000 28

#__ type_ start__ end____ width___ exp.time_
 20 omega   44.00   94.00   1.0000    1.0000
omega____ theta____ kappa____ phi______ frames
    -      108.0000  -25.0000   90.0000 50

#__ type_ start__ end____ width___ exp.time_
 21 omega   97.00  126.00   1.0000    1.0000
omega____ theta____ kappa____ phi______ frames
    -      108.0000  -91.0000  -90.0000 29

#__ type_ start__ end____ width___ exp.time_
 22 omega   43.00   72.00   1.0000    1.0000
omega____ theta____ kappa____ phi______ frames
    -      108.0000  -25.0000   60.0000 29

#__ type_ start__ end____ width___ exp.time_
 23 omega   35.00   62.00   1.0000    1.0000
omega____ theta____ kappa____ phi______ frames
    -      108.0000  -91.0000  -90.0000 27

#__ type_ start__ end____ width___ exp.time_
 24 omega   59.00  114.00   1.0000    1.0000
omega____ theta____ kappa____ phi______ frames
    -      108.0000 -111.0000   60.0000 55

#__ type_ start__ end____ width___ exp.time_
 25 omega   43.00   76.00   1.0000    1.0000
omega____ theta____ kappa____ phi______ frames
    -      108.0000  -63.0000   90.0000 33

#__ type_ start__ end____ width___ exp.time_
 26 omega  100.00  128.00   1.0000    1.0000
omega____ theta____ kappa____ phi______ frames
    -      108.0000  -63.0000   90.0000 28

#__ type_ start__ end____ width___ exp.time_
 27 omega  130.00  178.00   1.0000    1.0000
omega____ theta____ kappa____ phi______ frames
    -      108.0000   38.0000   30.0000 48

#__ type_ start__ end____ width___ exp.time_
 28 omega   39.00   84.00   1.0000    1.0000
omega____ theta____ kappa____ phi______ frames
    -      108.0000  -25.0000    0.0000 45

#__ type_ start__ end____ width___ exp.time_
 29 omega   43.00   79.00   1.0000    1.0000
omega____ theta____ kappa____ phi______ frames
    -      108.0000  -50.0000 -180.0000 36

#__ type_ start__ end____ width___ exp.time_
 30 omega   92.00  119.00   1.0000    1.0000
omega____ theta____ kappa____ phi______ frames
    -      108.0000   38.0000   30.0000 27

#__ type_ start__ end____ width___ exp.time_
 31 omega   37.00  127.00   1.0000    1.0000
omega____ theta____ kappa____ phi______ frames
    -      108.0000  -77.0000   60.0000 90

#__ type_ start__ end____ width___ exp.time_
 32 omega  126.00  166.00   1.0000    1.0000
omega____ theta____ kappa____ phi______ frames
    -      108.0000  111.0000   60.0000 40
;
_diffrn_measurement_device_type 'SuperNova, Dual, Cu at zero, Eos'
_diffrn_measurement_method '\w scans'
_diffrn_orient_matrix_UB_11 -0.1074405000
_diffrn_orient_matrix_UB_12 0.0546648000
_diffrn_orient_matrix_UB_13 -0.0274347000
_diffrn_orient_matrix_UB_21 0.0360597000
_diffrn_orient_matrix_UB_22 0.1500168000
_diffrn_orient_matrix_UB_23 -0.0104799000
_diffrn_orient_matrix_UB_31 -0.0236786000
_diffrn_orient_matrix_UB_32 -0.0192648000
_diffrn_orient_matrix_UB_33 -0.1589715000
_diffrn_radiation_monochromator mirror
_diffrn_radiation_type CuK\a
_diffrn_radiation_wavelength 1.54184
_diffrn_reflns_av_R_equivalents 0.0196
_diffrn_reflns_av_unetI/netI 0.0172
_diffrn_reflns_limit_h_max 16
_diffrn_reflns_limit_h_min -16
_diffrn_reflns_limit_k_max 11
_diffrn_reflns_limit_k_min -11
_diffrn_reflns_limit_l_max 8
_diffrn_reflns_limit_l_min -12
_diffrn_reflns_number 7465
_diffrn_reflns_theta_full 66.60
_diffrn_reflns_theta_max 66.60
_diffrn_reflns_theta_min 6.55
_diffrn_source 'SuperNova (Cu) X-ray Source'
_exptl_absorpt_coefficient_mu 0.665
_exptl_absorpt_correction_T_max 1.00000
_exptl_absorpt_correction_T_min 0.85044
_exptl_absorpt_correction_type multi-scan
_exptl_absorpt_process_details
;
CrysAlisPro, Agilent Technologies,
Version 1.171.36.28 (release 01-02-2013 CrysAlis171 .NET)
(compiled Feb  1 2013,16:14:44)
Empirical absorption correction using spherical harmonics,
 implemented in SCALE3 ABSPACK scaling algorithm.
;
_exptl_crystal_colour 'clear light colourless'
_exptl_crystal_colour_lustre clear
_exptl_crystal_colour_modifier light
_exptl_crystal_colour_primary colourless
_exptl_crystal_density_diffrn 1.298
_exptl_crystal_density_method 'not measured'
_exptl_crystal_description block
_exptl_crystal_F_000 536
_exptl_crystal_size_max 0.15
_exptl_crystal_size_mid 0.13
_exptl_crystal_size_min 0.12
_refine_diff_density_max 0.183
_refine_diff_density_min -0.170
_refine_diff_density_rms 0.031
_refine_ls_extinction_method none
_refine_ls_goodness_of_fit_ref 1.041
_refine_ls_hydrogen_treatment constr
_refine_ls_matrix_type full
_refine_ls_number_parameters 173
_refine_ls_number_reflns 2226
_refine_ls_number_restraints 0
_refine_ls_restrained_S_all 1.041
_refine_ls_R_factor_all 0.0430
_refine_ls_R_factor_gt 0.0391
_refine_ls_shift/su_max 0.000
_refine_ls_shift/su_mean 0.000
_refine_ls_structure_factor_coef Fsqd
_refine_ls_weighting_details 'calc w=1/[\s^2^(Fo^2^)+(0.0599P)^2^+0.2565P] where P=(Fo^2^+2Fc^2^)/3'
_refine_ls_weighting_scheme calc
_refine_ls_wR_factor_gt 0.1058
_refine_ls_wR_factor_ref 0.1096
_reflns_number_gt 2014
_reflns_number_total 2226
_reflns_threshold_expression >2sigma(I)
_cod_data_source_file jo8b01873_si_002.cif
_cod_data_source_block zhudy_1
_cod_original_cell_volume 1290.82(5)
_cod_database_code 4035429
_reflns_odcompleteness_completeness 97.44
_reflns_odcompleteness_iscentric 1
_reflns_odcompleteness_theta 66.97
_olex2_refinement_description
;
1. Fixed Uiso
 At 1.2 times of:
  All C(H) groups, All C(H,H) groups
 At 1.5 times of:
  All C(H,H,H) groups
2.a Ternary CH refined with riding coordinates:
 C9(H9)
2.b Secondary CH2 refined with riding coordinates:
 C8(H8A,H8B), C16(H16A,H16B)
2.c Aromatic/amide H refined with riding coordinates:
 C2(H2), C3(H3), C4(H4), C5(H5), C6(H6), C12(H12), C14(H14), C15(H15)
2.d Idealised Me refined as rotating group:
 C17(H17A,H17B,H17C)
;
_olex2_date_sample_data_collection 2018-07-18
_olex2_submission_special_instructions 'No special instructions were received'

loop_
_space_group_symop_id
_space_group_symop_operation_xyz
1 'x, y, z'
2 '-x, y+1/2, -z+1/2'
3 '-x, -y, -z'
4 'x, -y-1/2, z-1/2'

loop_
_atom_site_label
_atom_site_type_symbol
_atom_site_fract_x
_atom_site_fract_y
_atom_site_fract_z
_atom_site_U_iso_or_equiv
_atom_site_adp_type
_atom_site_occupancy
_atom_site_calc_flag
_atom_site_refinement_flags_posn
O1 O 0.29625(6) 0.04883(9) 0.61983(10) 0.0403(3) Uani 1 d .
O2 O 0.15154(7) 0.29437(10) 0.62377(12) 0.0530(3) Uani 1 d .
C1 C 0.17400(9) -0.08753(14) 0.67423(13) 0.0392(3) Uani 1 d .
C2 C 0.10509(12) -0.11436(17) 0.74120(18) 0.0566(4) Uani 1 d .
H2 H 0.0827 -0.0416 0.7838 0.068 Uiso 1 calc R
C3 C 0.06922(13) -0.24801(19) 0.7455(2) 0.0680(5) Uani 1 d .
H3 H 0.0227 -0.2640 0.7904 0.082 Uiso 1 calc R
C4 C 0.10162(13) -0.35724(18) 0.6843(2) 0.0637(5) Uani 1 d .
H4 H 0.0779 -0.4472 0.6881 0.076 Uiso 1 calc R
C5 C 0.16929(14) -0.33195(17) 0.6175(2) 0.0660(5) Uani 1 d .
H5 H 0.1912 -0.4051 0.5749 0.079 Uiso 1 calc R
C6 C 0.20551(13) -0.19818(16) 0.61277(18) 0.0554(4) Uani 1 d .
H6 H 0.2518 -0.1830 0.5674 0.066 Uiso 1 calc R
C7 C 0.21055(9) 0.05991(13) 0.66787(13) 0.0365(3) Uani 1 d .
C8 C 0.24113(10) 0.14543(14) 0.80292(14) 0.0434(3) Uani 1 d .
H8A H 0.1912 0.1411 0.8489 0.052 Uiso 1 calc R
H8B H 0.3061 0.1173 0.8681 0.052 Uiso 1 calc R
C9 C 0.24501(10) 0.28803(14) 0.74008(15) 0.0441(3) Uani 1 d .
H9 H 0.2497 0.3628 0.8080 0.053 Uiso 1 calc R
C10 C 0.33274(10) 0.29046(13) 0.68777(13) 0.0378(3) Uani 1 d .
C11 C 0.35335(9) 0.16698(12) 0.62989(12) 0.0342(3) Uani 1 d .
C12 C 0.43344(9) 0.15770(13) 0.58124(13) 0.0376(3) Uani 1 d .
H12 H 0.4457 0.0744 0.5428 0.045 Uiso 1 calc R
C13 C 0.49590(10) 0.27194(14) 0.58934(13) 0.0399(3) Uani 1 d .
C14 C 0.47575(11) 0.39488(14) 0.64687(15) 0.0450(3) Uani 1 d .
H14 H 0.5167 0.4723 0.6531 0.054 Uiso 1 calc R
C15 C 0.39512(10) 0.40363(13) 0.69528(14) 0.0439(3) Uani 1 d .
H15 H 0.3828 0.4871 0.7335 0.053 Uiso 1 calc R
C16 C 0.13180(10) 0.15610(14) 0.56755(15) 0.0442(3) Uani 1 d .
H16A H 0.1370 0.1529 0.4745 0.053 Uiso 1 calc R
H16B H 0.0646 0.1271 0.5610 0.053 Uiso 1 calc R
C17 C 0.58319(11) 0.26067(16) 0.53608(17) 0.0534(4) Uani 1 d .
H17A H 0.6268 0.1864 0.5843 0.080 Uiso 1 calc GR
H17B H 0.6198 0.3470 0.5528 0.080 Uiso 1 calc GR
H17C H 0.5585 0.2415 0.4372 0.080 Uiso 1 calc GR

loop_
_atom_site_aniso_label
_atom_site_aniso_U_11
_atom_site_aniso_U_22
_atom_site_aniso_U_33
_atom_site_aniso_U_23
_atom_site_aniso_U_13
_atom_site_aniso_U_12
O1 0.0401(5) 0.0332(5) 0.0547(5) -0.0066(4) 0.0255(4) -0.0042(4)
O2 0.0445(6) 0.0403(5) 0.0716(7) -0.0001(5) 0.0162(5) 0.0081(4)
C1 0.0342(6) 0.0419(7) 0.0408(7) 0.0033(5) 0.0118(5) -0.0018(5)
C2 0.0528(8) 0.0550(9) 0.0726(10) 0.0037(8) 0.0353(8) -0.0026(7)
C3 0.0593(10) 0.0691(11) 0.0860(12) 0.0156(9) 0.0381(9) -0.0109(8)
C4 0.0596(10) 0.0489(9) 0.0797(11) 0.0119(8) 0.0200(8) -0.0125(7)
C5 0.0746(11) 0.0435(8) 0.0863(12) -0.0067(8) 0.0356(10) -0.0104(8)
C6 0.0616(9) 0.0460(8) 0.0694(10) -0.0083(7) 0.0365(8) -0.0108(7)
C7 0.0338(6) 0.0396(7) 0.0393(6) -0.0002(5) 0.0167(5) 0.0004(5)
C8 0.0458(7) 0.0482(8) 0.0406(7) -0.0038(6) 0.0202(6) -0.0028(6)
C9 0.0473(8) 0.0408(7) 0.0477(7) -0.0094(6) 0.0207(6) 0.0007(5)
C10 0.0414(7) 0.0368(7) 0.0348(6) -0.0029(5) 0.0125(5) 0.0009(5)
C11 0.0354(6) 0.0318(6) 0.0350(6) 0.0002(5) 0.0113(5) -0.0023(5)
C12 0.0399(7) 0.0334(6) 0.0414(7) -0.0007(5) 0.0162(5) 0.0014(5)
C13 0.0390(7) 0.0415(7) 0.0390(7) 0.0031(5) 0.0129(5) -0.0031(5)
C14 0.0489(7) 0.0395(7) 0.0461(7) -0.0032(5) 0.0152(6) -0.0114(6)
C15 0.0532(8) 0.0347(7) 0.0430(7) -0.0071(5) 0.0154(6) -0.0038(6)
C16 0.0407(7) 0.0444(7) 0.0465(7) 0.0011(6) 0.0137(6) 0.0013(6)
C17 0.0510(8) 0.0513(8) 0.0655(9) 0.0004(7) 0.0294(7) -0.0079(7)

loop_
_atom_type_symbol
_atom_type_description
_atom_type_scat_dispersion_real
_atom_type_scat_dispersion_imag
_atom_type_scat_source
C C 0.0181 0.0091 'International Tables Vol C Tables 4.2.6.8 and 6.1.1.4'
H H 0.0000 0.0000 'International Tables Vol C Tables 4.2.6.8 and 6.1.1.4'
O O 0.0492 0.0322 'International Tables Vol C Tables 4.2.6.8 and 6.1.1.4'

loop_
_geom_angle_atom_site_label_1
_geom_angle_atom_site_label_2
_geom_angle_atom_site_label_3
_geom_angle
C11 O1 C7 116.76(9)
C16 O2 C9 106.67(9)
C2 C1 C7 120.04(12)
C6 C1 C2 117.81(13)
C6 C1 C7 122.13(12)
C1 C2 H2 119.6
C3 C2 C1 120.87(15)
C3 C2 H2 119.6
C2 C3 H3 119.7
C4 C3 C2 120.64(15)
C4 C3 H3 119.7
C3 C4 H4 120.5
C5 C4 C3 119.01(15)
C5 C4 H4 120.5
C4 C5 H5 119.7
C4 C5 C6 120.62(16)
C6 C5 H5 119.7
C1 C6 C5 121.05(14)
C1 C6 H6 119.5
C5 C6 H6 119.5
O1 C7 C1 106.34(9)
O1 C7 C8 108.87(10)
O1 C7 C16 108.82(10)
C1 C7 C8 117.42(11)
C1 C7 C16 114.02(10)
C8 C7 C16 101.11(10)
C7 C8 H8A 112.1
C7 C8 H8B 112.1
H8A C8 H8B 109.7
C9 C8 C7 98.48(10)
C9 C8 H8A 112.1
C9 C8 H8B 112.1
O2 C9 C8 103.12(11)
O2 C9 H9 111.6
O2 C9 C10 110.39(11)
C8 C9 H9 111.6
C10 C9 C8 108.23(11)
C10 C9 H9 111.6
C11 C10 C9 116.70(11)
C15 C10 C9 125.37(11)
C15 C10 C11 117.92(12)
O1 C11 C10 121.95(11)
O1 C11 C12 116.89(10)
C12 C11 C10 121.16(11)
C11 C12 H12 119.7
C11 C12 C13 120.58(11)
C13 C12 H12 119.7
C12 C13 C17 120.16(12)
C14 C13 C12 118.47(12)
C14 C13 C17 121.37(12)
C13 C14 H14 119.7
C13 C14 C15 120.68(12)
C15 C14 H14 119.7
C10 C15 C14 121.19(12)
C10 C15 H15 119.4
C14 C15 H15 119.4
O2 C16 C7 107.01(11)
O2 C16 H16A 110.3
O2 C16 H16B 110.3
C7 C16 H16A 110.3
C7 C16 H16B 110.3
H16A C16 H16B 108.6
C13 C17 H17A 109.5
C13 C17 H17B 109.5
C13 C17 H17C 109.5
H17A C17 H17B 109.5
H17A C17 H17C 109.5
H17B C17 H17C 109.5

loop_
_geom_bond_atom_site_label_1
_geom_bond_atom_site_label_2
_geom_bond_distance
O1 C7 1.4545(13)
O1 C11 1.3741(14)
O2 C9 1.4434(17)
O2 C16 1.4316(17)
C1 C2 1.3866(18)
C1 C6 1.378(2)
C1 C7 1.5132(17)
C2 H2 0.9300
C2 C3 1.384(2)
C3 H3 0.9300
C3 C4 1.372(3)
C4 H4 0.9300
C4 C5 1.367(2)
C5 H5 0.9300
C5 C6 1.387(2)
C6 H6 0.9300
C7 C8 1.5257(17)
C7 C16 1.5347(18)
C8 H8A 0.9700
C8 H8B 0.9700
C8 C9 1.5161(19)
C9 H9 0.9800
C9 C10 1.5051(17)
C10 C11 1.3942(17)
C10 C15 1.3836(18)
C11 C12 1.3824(17)
C12 H12 0.9300
C12 C13 1.3914(18)
C13 C14 1.3859(19)
C13 C17 1.5089(18)
C14 H14 0.9300
C14 C15 1.3877(19)
C15 H15 0.9300
C16 H16A 0.9700
C16 H16B 0.9700
C17 H17A 0.9600
C17 H17B 0.9600
C17 H17C 0.9600

loop_
_geom_torsion_atom_site_label_1
_geom_torsion_atom_site_label_2
_geom_torsion_atom_site_label_3
_geom_torsion_atom_site_label_4
_geom_torsion
O1 C7 C8 C9 72.92(12)
O1 C7 C16 O2 -92.14(11)
O1 C11 C12 C13 -179.10(11)
O2 C9 C10 C11 -76.19(14)
O2 C9 C10 C15 105.23(14)
C1 C2 C3 C4 0.4(3)
C1 C7 C8 C9 -166.26(10)
C1 C7 C16 O2 149.34(11)
C2 C1 C6 C5 0.1(2)
C2 C1 C7 O1 167.86(12)
C2 C1 C7 C8 45.73(17)
C2 C1 C7 C16 -72.22(16)
C2 C3 C4 C5 -0.6(3)
C3 C4 C5 C6 0.6(3)
C4 C5 C6 C1 -0.4(3)
C6 C1 C2 C3 -0.2(2)
C6 C1 C7 O1 -13.39(17)
C6 C1 C7 C8 -135.53(14)
C6 C1 C7 C16 106.52(15)
C7 O1 C11 C10 2.21(17)
C7 O1 C11 C12 -178.51(10)
C7 C1 C2 C3 178.64(15)
C7 C1 C6 C5 -178.63(15)
C7 C8 C9 O2 47.92(12)
C7 C8 C9 C10 -69.05(12)
C8 C7 C16 O2 22.38(13)
C8 C9 C10 C11 35.98(15)
C8 C9 C10 C15 -142.59(13)
C9 O2 C16 C7 7.64(13)
C9 C10 C11 O1 0.46(18)
C9 C10 C11 C12 -178.79(12)
C9 C10 C15 C14 178.54(13)
C10 C11 C12 C13 0.20(19)
C11 O1 C7 C1 -168.61(10)
C11 O1 C7 C8 -41.21(14)
C11 O1 C7 C16 68.16(13)
C11 C10 C15 C14 -0.02(19)
C11 C12 C13 C14 -0.15(19)
C11 C12 C13 C17 179.93(12)
C12 C13 C14 C15 0.0(2)
C13 C14 C15 C10 0.1(2)
C15 C10 C11 O1 179.15(11)
C15 C10 C11 C12 -0.11(18)
C16 O2 C9 C8 -35.21(13)
C16 O2 C9 C10 80.21(13)
C16 C7 C8 C9 -41.56(12)
C17 C13 C14 C15 179.94(13)
